data_4342464
loop_
_publ_author_name
'Mesbah, Adel'
'Prakash, Jai'
'Beard, Jessica C.'
'Pozzi, Eric A.'
'Tarasenko, Mariya S.'
'Leb\`egue, S\'ebastien'
'Malliakas, Christos D.'
'Van Duyne, Richard P.'
'Ibers, James A.'

_publ_section_title
;
 Positional Flexibility: Syntheses and Characterization of Six Uranium
 Chalcogenides Related to the 2H Hexagonal Perovskite Family.
;
_journal_issue 6
_journal_name_full 'Inorganic chemistry'
_journal_page_first 2851
_journal_page_last 2857
_journal_paper_doi 10.1021/ic5029806
_journal_volume 54
_journal_year 2015
_chemical_formula_sum 'Ba4 Se6 U'
_chemical_formula_weight 1261.15
_space_group_crystal_system trigonal
_space_group_IT_number 167
_space_group_name_Hall '-R 3 2"c'
_space_group_name_H-M_alt 'R -3 c :H'
_symmetry_space_group_name_Hall '-R 3 2"c'
_symmetry_space_group_name_H-M 'R -3 c :H'
_audit_creation_method SHELXL-2014/6
_cell_angle_alpha 90
_cell_angle_beta 90
_cell_angle_gamma 120
_cell_formula_units_Z 6
_cell_length_a 12.5997(2)
_cell_length_b 12.5997(2)
_cell_length_c 15.6063(2)
_cell_measurement_reflns_used 3423
_cell_measurement_temperature 100(2)
_cell_measurement_theta_max 59.509
_cell_measurement_theta_min 10.165
_cell_volume 2145.61(6)
_computing_structure_refinement 'SHELXL-2014/6 (Sheldrick, 2014)'
_diffrn_ambient_temperature 100(2)
_diffrn_measured_fraction_theta_full 0.995
_diffrn_measured_fraction_theta_max 0.996
_diffrn_radiation_type MoK\a
_diffrn_radiation_wavelength 0.71073
_diffrn_reflns_av_R_equivalents 0.0332
_diffrn_reflns_av_unetI/netI 0.0136
_diffrn_reflns_Laue_measured_fraction_full 0.995
_diffrn_reflns_Laue_measured_fraction_max 0.996
_diffrn_reflns_limit_h_max 17
_diffrn_reflns_limit_h_min -17
_diffrn_reflns_limit_k_max 17
_diffrn_reflns_limit_k_min -17
_diffrn_reflns_limit_l_max 21
_diffrn_reflns_limit_l_min -21
_diffrn_reflns_number 8459
_diffrn_reflns_point_group_measured_fraction_full 0.995
_diffrn_reflns_point_group_measured_fraction_max 0.996
_diffrn_reflns_theta_full 25.242
_diffrn_reflns_theta_max 30.062
_diffrn_reflns_theta_min 4.558
_exptl_absorpt_coefficient_mu 37.349
_exptl_absorpt_correction_T_max 0.54141
_exptl_absorpt_correction_T_min 0.26346
_exptl_absorpt_correction_type numerical
_exptl_absorpt_process_details 'face indexed (SADABS; Sheldrick, 2008)'
_exptl_crystal_colour red-blackish
_exptl_crystal_density_diffrn 5.856
_exptl_crystal_description plate
_exptl_crystal_F_000 3120
_exptl_crystal_size_max 0.054
_exptl_crystal_size_mid 0.034
_exptl_crystal_size_min 0.029
_refine_diff_density_max 0.980
_refine_diff_density_min -1.184
_refine_diff_density_rms 0.189
_refine_ls_extinction_coef 0.000073(9)
_refine_ls_extinction_expression Fc^*^=kFc[1+0.001xFc^2^\l^3^/sin(2\q)]^-1/4^
_refine_ls_extinction_method SHELXL
_refine_ls_goodness_of_fit_ref 1.245
_refine_ls_hydrogen_treatment undef
_refine_ls_matrix_type full
_refine_ls_number_parameters 20
_refine_ls_number_reflns 699
_refine_ls_number_restraints 0
_refine_ls_restrained_S_all 1.245
_refine_ls_R_factor_all 0.0168
_refine_ls_R_factor_gt 0.0143
_refine_ls_shift/su_max 0.001
_refine_ls_shift/su_mean 0.000
_refine_ls_structure_factor_coef Fsqd
_refine_ls_weighting_details 'w=1/[\s^2^(Fo^2^)+(0.0132P)^2^] where P=(1.0000Fo^2^+0.0000Fc^2^)'
_refine_ls_weighting_scheme calc
_refine_ls_wR_factor_gt 0.0301
_refine_ls_wR_factor_ref 0.0306
_reflns_Friedel_coverage 0.000
_reflns_number_gt 654
_reflns_number_total 699
_reflns_threshold_expression 'I > 2\s(I)'
_cod_data_source_file ic5029806_si_001.cif
_cod_data_source_block Ba4USe6
_cod_depositor_comments 'Adding full bibliography for 4342464--4342469.cif.'
_cod_original_cell_volume 2145.61(7)
_cod_database_code 4342464
_shelx_space_group_comment
;
The symmetry employed for this shelxl refinement is uniquely defined
by the following loop, which should always be used as a source of
symmetry information in preference to the above space-group names.
They are only intended as comments.
;
_shelxl_version_number 2014/6

loop_
_space_group_symop_operation_xyz
'x, y, z'
'-y, x-y, z'
'-x+y, -x, z'
'x-y, -y, -z+1/2'
'-x, -x+y, -z+1/2'
'y, x, -z+1/2'
'x+2/3, y+1/3, z+1/3'
'-y+2/3, x-y+1/3, z+1/3'
'-x+y+2/3, -x+1/3, z+1/3'
'x-y+2/3, -y+1/3, -z+5/6'
'-x+2/3, -x+y+1/3, -z+5/6'
'y+2/3, x+1/3, -z+5/6'
'x+1/3, y+2/3, z+2/3'
'-y+1/3, x-y+2/3, z+2/3'
'-x+y+1/3, -x+2/3, z+2/3'
'x-y+1/3, -y+2/3, -z+7/6'
'-x+1/3, -x+y+2/3, -z+7/6'
'y+1/3, x+2/3, -z+7/6'
'-x, -y, -z'
'y, -x+y, -z'
'x-y, x, -z'
'-x+y, y, z-1/2'
'x, x-y, z-1/2'
'-y, -x, z-1/2'
'-x+2/3, -y+1/3, -z+1/3'
'y+2/3, -x+y+1/3, -z+1/3'
'x-y+2/3, x+1/3, -z+1/3'
'-x+y+2/3, y+1/3, z-1/6'
'x+2/3, x-y+1/3, z-1/6'
'-y+2/3, -x+1/3, z-1/6'
'-x+1/3, -y+2/3, -z+2/3'
'y+1/3, -x+y+2/3, -z+2/3'
'x-y+1/3, x+2/3, -z+2/3'
'-x+y+1/3, y+2/3, z+1/6'
'x+1/3, x-y+2/3, z+1/6'
'-y+1/3, -x+2/3, z+1/6'

loop_
_atom_site_label
_atom_site_type_symbol
_atom_site_fract_x
_atom_site_fract_y
_atom_site_fract_z
_atom_site_U_iso_or_equiv
_atom_site_adp_type
_atom_site_occupancy
_atom_site_site_symmetry_order
_atom_site_calc_flag
_atom_site_refinement_flags_posn
_atom_site_refinement_flags_adp
_atom_site_refinement_flags_occupancy
U1 U 0.0000 0.0000 0.0000 0.00476(8) Uani 1 6 d S T P
Ba1 Ba 0.37524(2) 0.0000 0.2500 0.00601(7) Uani 1 2 d S T P
Ba2 Ba 0.0000 0.0000 0.2500 0.00849(10) Uani 1 6 d S T P
Se1 Se 0.19503(3) 0.02887(3) 0.10534(2) 0.00687(8) Uani 1 1 d . . .

loop_
_atom_site_aniso_label
_atom_site_aniso_U_11
_atom_site_aniso_U_22
_atom_site_aniso_U_33
_atom_site_aniso_U_23
_atom_site_aniso_U_13
_atom_site_aniso_U_12
U1 0.00432(10) 0.00432(10) 0.00564(13) 0.000 0.000 0.00216(5)
Ba1 0.00567(10) 0.00541(13) 0.00687(13) -0.00063(9) -0.00031(5) 0.00270(6)
Ba2 0.00937(15) 0.00937(15) 0.0067(2) 0.000 0.000 0.00468(7)
Se1 0.00582(15) 0.00748(16) 0.00771(16) -0.00025(11) -0.00099(11) 0.00363(13)

loop_
_atom_type_symbol
_atom_type_description
_atom_type_scat_dispersion_real
_atom_type_scat_dispersion_imag
_atom_type_scat_source
Se Se -0.0929 2.2259 'International Tables Vol C Tables 4.2.6.8 and 6.1.1.4'
Ba Ba -0.3244 2.2819 'International Tables Vol C Tables 4.2.6.8 and 6.1.1.4'
U U -9.6767 9.6646 'International Tables Vol C Tables 4.2.6.8 and 6.1.1.4'

loop_
_geom_angle_atom_site_label_1
_geom_angle_atom_site_label_2
_geom_angle_atom_site_label_3
_geom_angle
_geom_angle_site_symmetry_1
_geom_angle_site_symmetry_3
Se1 U1 Se1 89.539(9) 19 20
Se1 U1 Se1 90.461(9) 19 2
Se1 U1 Se1 180.000(16) 20 2
Se1 U1 Se1 89.539(9) 19 21
Se1 U1 Se1 89.539(9) 20 21
Se1 U1 Se1 90.461(9) 2 21
Se1 U1 Se1 90.461(9) 19 3
Se1 U1 Se1 90.461(9) 20 3
Se1 U1 Se1 89.539(9) 2 3
Se1 U1 Se1 180.000(17) 21 3
Se1 U1 Se1 180.0 19 .
Se1 U1 Se1 90.462(9) 20 .
Se1 U1 Se1 89.538(9) 2 .
Se1 U1 Se1 90.461(9) 21 .
Se1 U1 Se1 89.539(9) 3 .
Se1 U1 Ba2 125.590(7) 19 .
Se1 U1 Ba2 125.590(7) 20 .
Se1 U1 Ba2 54.410(7) 2 .
Se1 U1 Ba2 125.590(7) 21 .
Se1 U1 Ba2 54.410(7) 3 .
Se1 U1 Ba2 54.410(7) . .
Se1 U1 Ba2 54.410(7) 19 19
Se1 U1 Ba2 54.410(7) 20 19
Se1 U1 Ba2 125.590(7) 2 19
Se1 U1 Ba2 54.410(7) 21 19
Se1 U1 Ba2 125.590(7) 3 19
Se1 U1 Ba2 125.590(7) . 19
Ba2 U1 Ba2 180.0 . 19
Se1 U1 Ba1 56.423(7) 19 15_554
Se1 U1 Ba1 126.225(7) 20 15_554
Se1 U1 Ba1 53.775(7) 2 15_554
Se1 U1 Ba1 54.380(7) 21 15_554
Se1 U1 Ba1 125.620(7) 3 15_554
Se1 U1 Ba1 123.577(7) . 15_554
Ba2 U1 Ba1 108.2 . 15_554
Ba2 U1 Ba1 71.8 19 15_554
Se1 U1 Ba1 123.577(7) 19 27_445
Se1 U1 Ba1 53.775(7) 20 27_445
Se1 U1 Ba1 126.225(7) 2 27_445
Se1 U1 Ba1 125.620(7) 21 27_445
Se1 U1 Ba1 54.380(7) 3 27_445
Se1 U1 Ba1 56.423(7) . 27_445
Ba2 U1 Ba1 71.8 . 27_445
Ba2 U1 Ba1 108.2 19 27_445
Ba1 U1 Ba1 180.0 15_554 27_445
Se1 U1 Ba1 125.619(7) 19 25
Se1 U1 Ba1 123.578(7) 20 25
Se1 U1 Ba1 56.422(7) 2 25
Se1 U1 Ba1 53.774(7) 21 25
Se1 U1 Ba1 126.226(7) 3 25
Se1 U1 Ba1 54.381(7) . 25
Ba2 U1 Ba1 71.829(1) . 25
Ba2 U1 Ba1 108.171(1) 19 25
Ba1 U1 Ba1 69.260(1) 15_554 25
Ba1 U1 Ba1 110.7 27_445 25
Se1 U1 Ba1 54.381(7) 19 13_444
Se1 U1 Ba1 56.422(7) 20 13_444
Se1 U1 Ba1 123.578(7) 2 13_444
Se1 U1 Ba1 126.226(7) 21 13_444
Se1 U1 Ba1 53.774(7) 3 13_444
Se1 U1 Ba1 125.619(7) . 13_444
Ba2 U1 Ba1 108.171(1) . 13_444
Ba2 U1 Ba1 71.829(1) 19 13_444
Ba1 U1 Ba1 110.7 15_554 13_444
Ba1 U1 Ba1 69.260(1) 27_445 13_444
Ba1 U1 Ba1 180.0 25 13_444
Se1 Ba1 Se1 85.813(13) . 4
Se1 Ba1 Se1 134.259(7) . 9
Se1 Ba1 Se1 66.935(9) 4 9
Se1 Ba1 Se1 66.936(9) . 18_544
Se1 Ba1 Se1 134.260(7) 4 18_544
Se1 Ba1 Se1 155.875(13) 9 18_544
Se1 Ba1 Se1 90.485(7) . 34_545
Se1 Ba1 Se1 71.918(9) 4 34_545
Se1 Ba1 Se1 112.932(9) 9 34_545
Se1 Ba1 Se1 72.332(10) 18_544 34_545
Se1 Ba1 Se1 71.917(9) . 25
Se1 Ba1 Se1 90.484(7) 4 25
Se1 Ba1 Se1 72.332(10) 9 25
Se1 Ba1 Se1 112.933(9) 18_544 25
Se1 Ba1 Se1 156.212(13) 34_545 25
Se1 Ba1 Se1 120.470(4) . 26
Se1 Ba1 Se1 137.446(9) 4 26
Se1 Ba1 Se1 71.099(10) 9 26
Se1 Ba1 Se1 88.229(9) 18_544 26
Se1 Ba1 Se1 133.649(7) 34_545 26
Se1 Ba1 Se1 70.107(10) 25 26
Se1 Ba1 Se1 137.446(9) . 35_545
Se1 Ba1 Se1 120.471(4) 4 35_545
Se1 Ba1 Se1 88.230(9) 9 35_545
Se1 Ba1 Se1 71.097(10) 18_544 35_545
Se1 Ba1 Se1 70.106(10) 34_545 35_545
Se1 Ba1 Se1 133.649(7) 25 35_545
Se1 Ba1 Se1 63.793(11) 26 35_545
Se1 Ba1 U1 113.848(6) . 7
Se1 Ba1 U1 98.503(6) 4 7
Se1 Ba1 U1 42.338(6) 9 7
Se1 Ba1 U1 125.566(7) 18_544 7
Se1 Ba1 U1 153.537(6) 34_545 7
Se1 Ba1 U1 42.282(5) 25 7
Se1 Ba1 U1 42.063(5) 26 7
Se1 Ba1 U1 95.876(7) 35_545 7
Se1 Ba1 U1 98.505(6) . 16_544
Se1 Ba1 U1 113.849(6) 4 16_544
Se1 Ba1 U1 125.566(7) 9 16_544
Se1 Ba1 U1 42.338(5) 18_544 16_544
Se1 Ba1 U1 42.282(5) 34_545 16_544
Se1 Ba1 U1 153.537(6) 25 16_544
Se1 Ba1 U1 95.875(7) 26 16_544
Se1 Ba1 U1 42.062(5) 35_545 16_544
U1 Ba1 U1 135.712(7) 7 16_544
Se1 Ba1 Ba2 42.906(6) . .
Se1 Ba1 Ba2 42.907(6) 4 .
Se1 Ba1 Ba2 102.062(7) 9 .
Se1 Ba1 Ba2 102.063(7) 18_544 .
Se1 Ba1 Ba2 78.107(7) 34_545 .
Se1 Ba1 Ba2 78.105(7) 25 .
Se1 Ba1 Ba2 148.103(6) 26 .
Se1 Ba1 Ba2 148.104(6) 35_545 .
U1 Ba1 Ba2 112.144(3) 7 .
U1 Ba1 Ba2 112.145(3) 16_544 .
Se1 Ba1 Ba1 104.317(6) . 26
Se1 Ba1 Ba1 165.737(5) 4 26
Se1 Ba1 Ba1 110.309(8) 9 26
Se1 Ba1 Ba1 46.041(6) 18_544 26
Se1 Ba1 Ba1 97.612(5) 34_545 26
Se1 Ba1 Ba1 102.112(8) 25 26
Se1 Ba1 Ba1 44.882(7) 26 26
Se1 Ba1 Ba1 45.457(5) 35_545 26
U1 Ba1 Ba1 86.690(6) 7 26
U1 Ba1 Ba1 55.370(1) 16_544 26
Ba2 Ba1 Ba1 146.139(2) . 26
Se1 Ba2 Se1 76.293(9) . 3
Se1 Ba2 Se1 128.054(11) . 6
Se1 Ba2 Se1 148.845(11) 3 6
Se1 Ba2 Se1 90.100(12) . 4
Se1 Ba2 Se1 128.054(11) 3 4
Se1 Ba2 Se1 76.292(9) 6 4
Se1 Ba2 Se1 148.845(11) . 5
Se1 Ba2 Se1 90.100(12) 3 5
Se1 Ba2 Se1 76.292(9) 6 5
Se1 Ba2 Se1 76.292(9) 4 5
Se1 Ba2 Se1 76.292(9) . 2
Se1 Ba2 Se1 76.292(9) 3 2
Se1 Ba2 Se1 90.101(12) 6 2
Se1 Ba2 Se1 148.845(11) 4 2
Se1 Ba2 Se1 128.054(11) 5 2
Se1 Ba2 U1 45.498(6) . .
Se1 Ba2 U1 45.498(6) 3 .
Se1 Ba2 U1 134.502(6) 6 .
Se1 Ba2 U1 134.502(6) 4 .
Se1 Ba2 U1 134.502(6) 5 .
Se1 Ba2 U1 45.498(6) 2 .
Se1 Ba2 U1 134.502(6) . 4
Se1 Ba2 U1 134.502(6) 3 4
Se1 Ba2 U1 45.498(6) 6 4
Se1 Ba2 U1 45.498(6) 4 4
Se1 Ba2 U1 45.498(6) 5 4
Se1 Ba2 U1 134.502(6) 2 4
U1 Ba2 U1 180.0 . 4
Se1 Ba2 Ba1 115.973(6) . 3
Se1 Ba2 Ba1 45.050(6) 3 3
Se1 Ba2 Ba1 115.973(6) 6 3
Se1 Ba2 Ba1 105.577(6) 4 3
Se1 Ba2 Ba1 45.050(6) 5 3
Se1 Ba2 Ba1 105.577(6) 2 3
U1 Ba2 Ba1 90.0 . 3
U1 Ba2 Ba1 90.0 4 3
Se1 Ba2 Ba1 105.577(6) . 2
Se1 Ba2 Ba1 115.973(6) 3 2
Se1 Ba2 Ba1 45.050(6) 6 2
Se1 Ba2 Ba1 115.973(6) 4 2
Se1 Ba2 Ba1 105.577(6) 5 2
Se1 Ba2 Ba1 45.050(6) 2 2
U1 Ba2 Ba1 90.0 . 2
U1 Ba2 Ba1 90.0 4 2
Ba1 Ba2 Ba1 120.0 3 2
Se1 Ba2 Ba1 45.050(6) . .
Se1 Ba2 Ba1 105.577(6) 3 .
Se1 Ba2 Ba1 105.577(6) 6 .
Se1 Ba2 Ba1 45.050(6) 4 .
Se1 Ba2 Ba1 115.973(6) 5 .
Se1 Ba2 Ba1 115.973(6) 2 .
U1 Ba2 Ba1 90.0 . .
U1 Ba2 Ba1 90.0 4 .
Ba1 Ba2 Ba1 120.0 3 .
Ba1 Ba2 Ba1 120.0 2 .
Se1 Ba2 Ba1 47.827(6) . 27_445
Se1 Ba2 Ba1 46.051(6) 3 27_445
Se1 Ba2 Ba1 164.128(6) 6 27_445
Se1 Ba2 Ba1 88.091(6) 4 27_445
Se1 Ba2 Ba1 103.025(6) 5 27_445
Se1 Ba2 Ba1 102.207(6) 2 27_445
U1 Ba2 Ba1 56.718(1) . 27_445
U1 Ba2 Ba1 123.282(1) 4 27_445
Ba1 Ba2 Ba1 70.630(3) 3 27_445
Ba1 Ba2 Ba1 146.139(1) 2 27_445
Ba1 Ba2 Ba1 60.084(2) . 27_445
U1 Se1 Ba2 80.092(8) . .
U1 Se1 Ba1 166.394(12) . .
Ba2 Se1 Ba1 92.043(9) . .
U1 Se1 Ba1 83.888(9) . 14_544
Ba2 Se1 Ba1 163.912(11) . 14_544
Ba1 Se1 Ba1 103.372(8) . 14_544
U1 Se1 Ba1 83.337(9) . 25
Ba2 Se1 Ba1 91.153(8) . 25
Ba1 Se1 Ba1 108.083(9) . 25
Ba1 Se1 Ba1 88.435(8) 14_544 25
U1 Se1 Ba1 81.514(8) . 27_445
Ba2 Se1 Ba1 89.370(8) . 27_445
Ba1 Se1 Ba1 87.357(8) . 27_445
Ba1 Se1 Ba1 86.811(8) 14_544 27_445
Ba1 Se1 Ba1 164.519(11) 25 27_445

loop_
_geom_bond_atom_site_label_1
_geom_bond_atom_site_label_2
_geom_bond_distance
_geom_bond_site_symmetry_2
U1 Se1 2.8248(3) 19
U1 Se1 2.8248(3) 20
U1 Se1 2.8248(3) 2
U1 Se1 2.8248(3) 21
U1 Se1 2.8248(3) 3
U1 Se1 2.8248(3) .
U1 Ba2 3.90157(5) .
U1 Ba2 3.90157(5) 19
U1 Ba1 4.17034(12) 15_554
U1 Ba1 4.17034(12) 27_445
U1 Ba1 4.17039(12) 25
U1 Ba1 4.17039(12) 13_444
Ba1 Se1 3.3482(4) .
Ba1 Se1 3.3482(4) 4
Ba1 Se1 3.3835(3) 9
Ba1 Se1 3.3835(3) 18_544
Ba1 Se1 3.4132(3) 34_545
Ba1 Se1 3.4132(3) 25
Ba1 Se1 3.5129(4) 26
Ba1 Se1 3.5130(4) 35_545
Ba1 U1 4.17038(12) 7
Ba1 U1 4.17041(12) 16_544
Ba1 Ba2 4.7279(3) .
Ba1 Ba1 4.73974(10) 26
Ba2 Se1 3.2208(3) .
Ba2 Se1 3.2208(3) 3
Ba2 Se1 3.2208(3) 6
Ba2 Se1 3.2208(3) 4
Ba2 Se1 3.2208(3) 5
Ba2 Se1 3.2208(3) 2
Ba2 U1 3.90157(5) 4
Ba2 Ba1 4.7278(3) 3
Ba2 Ba1 4.7278(3) 2
Ba2 Ba1 4.73978(10) 27_445
Se1 Ba1 3.3835(3) 14_544
Se1 Ba1 3.4132(3) 25
Se1 Ba1 3.5130(4) 27_445
